data_4511962
loop_
_publ_author_name
'Cho, Eun-Young'
'Gu, Ja-Min'
'Choi, In-Hwan'
'Kim, Wan-Seok'
'Hwang, Yong-Kyung'
'Huh, Seong'
'Kim, Sung-Jin'
'Kim, Youngmee'

_publ_section_title
;
 Encapsulation of Various Guests by an Anionic In-Metal--Organic Framework
 Containing Tritopic BTB Ligand: Crystal Structure of Reichardt&#x2019;s
 Dye Captured in an In-Metal--Organic Framework
;
_journal_issue 10
_journal_name_full 'Crystal Growth &amp; Design'
_journal_page_first 5026
_journal_paper_doi 10.1021/cg5005837
_journal_volume 14
_journal_year 2014
_chemical_formula_sum 'C72.67 H40 In2 O21.83'
_chemical_formula_weight 1492.02
_chemical_name_systematic
; 
 ? 
;
_space_group_IT_number 148
_symmetry_cell_setting trigonal
_symmetry_space_group_name_Hall '-R 3'
_symmetry_space_group_name_H-M 'R -3 :H'
_atom_sites_solution_hydrogens geom
_atom_sites_solution_primary direct
_atom_sites_solution_secondary difmap
_audit_creation_method SHELXL-97
_cell_angle_alpha 90.00
_cell_angle_beta 90.00
_cell_angle_gamma 120.00
_cell_formula_units_Z 18
_cell_length_a 44.1252(8)
_cell_length_b 44.1252(8)
_cell_length_c 42.2961(9)
_cell_measurement_reflns_used 5717
_cell_measurement_temperature 100(2)
_cell_measurement_theta_max 23.21
_cell_measurement_theta_min 2.54
_cell_volume 71319(2)
_computing_cell_refinement 'SAINT V8.27B (Bruker AXS Inc., 2012)'
_computing_data_collection 'Bruker APEX-II'
_computing_data_reduction 'SAINT V8.27B (Bruker AXS Inc., 2012)'
_computing_molecular_graphics 'Bruker SHELXTL'
_computing_publication_material 'Bruker SHELXTL'
_computing_structure_refinement 'SHELXL-97 (Sheldrick, 2008)'
_computing_structure_solution 'SHELXS-97 (Sheldrick, 2008)'
_diffrn_ambient_temperature 100(2)
_diffrn_measured_fraction_theta_full 0.998
_diffrn_measured_fraction_theta_max 0.998
_diffrn_measurement_device_type 'Bruker APEX-II CCD'
_diffrn_measurement_method '\f and \w scans'
_diffrn_radiation_monochromator graphite
_diffrn_radiation_source 'fine-focus sealed tube'
_diffrn_radiation_type MoK\a
_diffrn_radiation_wavelength 0.71073
_diffrn_reflns_av_R_equivalents 0.1039
_diffrn_reflns_av_unetI/netI 0.0860
_diffrn_reflns_limit_h_max 57
_diffrn_reflns_limit_h_min -58
_diffrn_reflns_limit_k_max 58
_diffrn_reflns_limit_k_min -58
_diffrn_reflns_limit_l_max 56
_diffrn_reflns_limit_l_min -56
_diffrn_reflns_number 440467
_diffrn_reflns_theta_full 28.35
_diffrn_reflns_theta_max 28.35
_diffrn_reflns_theta_min 0.72
_exptl_absorpt_coefficient_mu 0.324
_exptl_absorpt_correction_T_max 0.9148
_exptl_absorpt_correction_T_min 0.8680
_exptl_absorpt_correction_type multi-scan
_exptl_absorpt_process_details '(SADABS; Bruker, 1997)'
_exptl_crystal_colour orange
_exptl_crystal_density_diffrn 0.625
_exptl_crystal_density_method 'not measured'
_exptl_crystal_description block
_exptl_crystal_F_000 13476
_exptl_crystal_size_max 0.45
_exptl_crystal_size_mid 0.35
_exptl_crystal_size_min 0.28
_refine_diff_density_max 1.928
_refine_diff_density_min -0.603
_refine_diff_density_rms 0.137
_refine_ls_extinction_method none
_refine_ls_goodness_of_fit_ref 1.074
_refine_ls_hydrogen_treatment constr
_refine_ls_matrix_type full
_refine_ls_number_parameters 739
_refine_ls_number_reflns 39539
_refine_ls_number_restraints 22
_refine_ls_restrained_S_all 1.074
_refine_ls_R_factor_all 0.2075
_refine_ls_R_factor_gt 0.1153
_refine_ls_shift/su_max 0.002
_refine_ls_shift/su_mean 0.000
_refine_ls_structure_factor_coef Fsqd
_refine_ls_weighting_details 'calc w=1/[\s^2^(Fo^2^)+(0.2000P)^2^+0.0000P] where P=(Fo^2^+2Fc^2^)/3'
_refine_ls_weighting_scheme calc
_refine_ls_wR_factor_gt 0.3365
_refine_ls_wR_factor_ref 0.3758
_reflns_number_gt 16292
_reflns_number_total 39539
_reflns_threshold_expression >2sigma(I)
_cod_data_source_file CCDC989914_revised.cif
_cod_data_source_block yjp270_0ms_sqd
_cod_depositor_comments
;
The following automatic conversions were performed:

'_symmetry_cell_setting' value 'Trigonal' changed to 'trigonal'
according to
/home/saulius/struct/COD-crude-data--automatic-downloads/rss-feeds/ACS/lib/dictionaries/cif_core.dic
dictionary named 'cif_core.dic' version 2.4.2 from 2011-04-26.

Automatic conversion script
Id: cif_fix_values 2281 2013-09-26 08:29:07Z andrius 

 Adding full bibliography for 4511961--4511963.cif.
;
_cod_original_sg_symbol_H-M R-3
_cod_database_code 4511962
_platon_squeeze_void_probe_radius 1.20

loop_
_symmetry_equiv_pos_as_xyz
'x, y, z'
'-y, x-y, z'
'-x+y, -x, z'
'x+2/3, y+1/3, z+1/3'
'-y+2/3, x-y+1/3, z+1/3'
'-x+y+2/3, -x+1/3, z+1/3'
'x+1/3, y+2/3, z+2/3'
'-y+1/3, x-y+2/3, z+2/3'
'-x+y+1/3, -x+2/3, z+2/3'
'-x, -y, -z'
'y, -x+y, -z'
'x-y, x, -z'
'-x+2/3, -y+1/3, -z+1/3'
'y+2/3, -x+y+1/3, -z+1/3'
'x-y+2/3, x+1/3, -z+1/3'
'-x+1/3, -y+2/3, -z+2/3'
'y+1/3, -x+y+2/3, -z+2/3'
'x-y+1/3, x+2/3, -z+2/3'

loop_
_atom_site_label
_atom_site_type_symbol
_atom_site_fract_x
_atom_site_fract_y
_atom_site_fract_z
_atom_site_U_iso_or_equiv
_atom_site_adp_type
_atom_site_occupancy
_atom_site_symmetry_multiplicity
_atom_site_calc_flag
_atom_site_refinement_flags
In1 In 0.801380(11) 0.040429(12) 0.959054(10) 0.06356(17) Uani 1 1 d .
In2 In 0.859978(12) 0.288257(13) 0.637824(12) 0.0827(2) Uani 1 1 d .
O11 O 0.82457(10) 0.07384(11) 0.91413(9) 0.0724(11) Uani 1 1 d .
O12 O 0.82316(11) 0.09836(11) 0.95823(10) 0.0792(12) Uani 1 1 d .
O13 O 0.86344(17) 0.26172(17) 0.68051(11) 0.1211(19) Uani 1 1 d .
O14 O 0.88779(12) 0.31838(14) 0.68463(10) 0.0952(15) Uani 1 1 d .
O15 O 1.04044(18) 0.4404(2) 0.95087(19) 0.181(4) Uani 1 1 d .
O16 O 1.0778(2) 0.42435(15) 0.94644(15) 0.127(2) Uani 1 1 d .
O21 O 0.77823(10) -0.00029(11) 0.99811(9) 0.0697(10) Uani 1 1 d .
O22 O 0.79318(11) 0.05293(11) 1.00926(9) 0.0710(11) Uani 1 1 d .
O23 O 0.77198(18) -0.16391(18) 1.25420(16) 0.125(2) Uani 1 1 d .
O24 O 0.7478(2) -0.1526(2) 1.2929(2) 0.159(2) Uani 1 1 d U
O25 O 0.74917(11) 0.03796(12) 0.94825(9) 0.0741(11) Uani 1 1 d .
O26 O 0.76123(10) -0.00037(11) 0.92634(10) 0.0731(11) Uani 1 1 d .
O31 O 0.82779(10) 0.01057(10) 0.94289(9) 0.0684(10) Uani 1 1 d .
O32 O 0.85507(10) 0.05389(10) 0.97612(9) 0.0676(10) Uani 1 1 d .
O41 O 0.84286(12) 0.32739(13) 0.62941(11) 0.0920(14) Uani 1 1 d D
O42 O 0.81203(16) 0.28426(15) 0.66133(15) 0.1309(19) Uani 1 1 d DU
C11 C 0.83202(13) 0.10193(15) 0.92934(17) 0.0644(15) Uani 1 1 d .
C12 C 0.84931(8) 0.13598(6) 0.91374(7) 0.0701(16) Uani 1 1 d G
C13 C 0.86029(9) 0.16558(7) 0.93243(6) 0.0811(18) Uani 1 1 d G
H13 H 0.8569 0.1633 0.9542 0.097 Uiso 1 1 calc R
C14 C 0.87636(8) 0.19857(7) 0.91859(5) 0.090(2) Uani 1 1 d G
H14 H 0.8837 0.2184 0.9311 0.108 Uiso 1 1 calc R
C15 C 0.88146(5) 0.20196(5) 0.88606(5) 0.0812(18) Uani 1 1 d G
C16 C 0.87048(8) 0.17237(5) 0.86738(6) 0.0825(19) Uani 1 1 d G
H16 H 0.8739 0.1746 0.8456 0.099 Uiso 1 1 calc R
C17 C 0.85441(9) 0.13938(5) 0.88122(7) 0.0757(17) Uani 1 1 d G
H17 H 0.8471 0.1196 0.8687 0.091 Uiso 1 1 calc R
C18 C 0.90016(6) 0.23783(5) 0.87137(5) 0.0817(18) Uani 1 1 d G
C19 C 0.89170(8) 0.24250(6) 0.84078(6) 0.092(2) Uani 1 1 d G
H19 H 0.8739 0.2238 0.8299 0.110 Uiso 1 1 calc R
C110 C 0.90988(10) 0.27519(7) 0.82650(7) 0.093(2) Uani 1 1 d G
C111 C 0.93650(10) 0.30322(6) 0.84280(8) 0.108(3) Uani 1 1 d G
H111 H 0.9486 0.3251 0.8332 0.129 Uiso 1 1 calc R
C112 C 0.94495(10) 0.29855(6) 0.87339(8) 0.099(2) Uani 1 1 d G
C113 C 0.92677(8) 0.26586(6) 0.88768(6) 0.096(2) Uani 1 1 d G
H113 H 0.9324 0.2627 0.9081 0.115 Uiso 1 1 calc R
C114 C 0.9025(2) 0.27993(19) 0.79279(16) 0.096(2) Uani 1 1 d .
C115 C 0.90864(18) 0.31127(18) 0.78104(17) 0.090(2) Uani 1 1 d .
H115 H 0.9182 0.3307 0.7943 0.108 Uiso 1 1 calc R
C116 C 0.90112(17) 0.31505(19) 0.75028(15) 0.087(2) Uani 1 1 d .
H116 H 0.9051 0.3366 0.7429 0.104 Uiso 1 1 calc R
C117 C 0.88761(17) 0.2864(2) 0.73047(15) 0.085(2) Uani 1 1 d .
C118 C 0.8845(2) 0.2555(2) 0.7420(2) 0.107(2) Uani 1 1 d U
H118 H 0.8785 0.2370 0.7281 0.128 Uiso 1 1 calc R
C119 C 0.8898(2) 0.25177(19) 0.77246(16) 0.116(3) Uani 1 1 d .
H119 H 0.8849 0.2300 0.7800 0.139 Uiso 1 1 calc R
C120 C 0.87998(19) 0.2892(2) 0.69660(16) 0.0849(19) Uani 1 1 d .
C121 C 0.97238(14) 0.32888(14) 0.89147(13) 0.095(2) Uiso 1 1 d G
C122 C 0.99856(16) 0.32719(13) 0.90829(15) 0.150(4) Uiso 1 1 d G
H122 H 0.9993 0.3065 0.9087 0.180 Uiso 1 1 calc R
C123 C 1.02367(14) 0.35645(16) 0.92446(14) 0.133(3) Uiso 1 1 d G
H123 H 1.0412 0.3553 0.9357 0.160 Uiso 1 1 calc R
C124 C 1.02261(14) 0.38740(13) 0.92382(14) 0.095(2) Uiso 1 1 d G
C125 C 0.99643(17) 0.38909(13) 0.90701(16) 0.172(4) Uiso 1 1 d G
H125 H 0.9957 0.4098 0.9066 0.206 Uiso 1 1 calc R
C126 C 0.97131(15) 0.35983(17) 0.89083(15) 0.159(4) Uiso 1 1 d G
H126 H 0.9538 0.3610 0.8796 0.191 Uiso 1 1 calc R
C127 C 1.0479(3) 0.41734(18) 0.94142(18) 0.092(2) Uani 1 1 d .
C21 C 0.78124(14) 0.02156(16) 1.01837(13) 0.0597(14) Uani 1 1 d .
C22 C 0.77181(15) 0.01249(15) 1.05155(13) 0.0624(14) Uani 1 1 d .
C23 C 0.76025(17) -0.02118(17) 1.06228(15) 0.0780(17) Uani 1 1 d .
H23 H 0.7587 -0.0381 1.0482 0.094 Uiso 1 1 calc R
C24 C 0.75099(19) -0.03023(18) 1.09336(15) 0.088(2) Uani 1 1 d .
H24 H 0.7427 -0.0531 1.1000 0.106 Uiso 1 1 calc R
C25 C 0.7541(2) -0.00489(19) 1.11468(13) 0.083(2) Uani 1 1 d .
C26 C 0.76647(19) 0.02907(18) 1.10404(15) 0.087(2) Uani 1 1 d .
H26 H 0.7687 0.0461 1.1183 0.104 Uiso 1 1 calc R
C27 C 0.77547(19) 0.03815(19) 1.07287(15) 0.0856(19) Uani 1 1 d .
H27 H 0.7839 0.0611 1.0662 0.103 Uiso 1 1 calc R
C28 C 0.7438(2) -0.01355(17) 1.14920(14) 0.0834(19) Uani 1 1 d .
C29 C 0.74996(18) -0.03761(17) 1.16433(14) 0.0818(19) Uani 1 1 d .
H29 H 0.7609 -0.0480 1.1538 0.098 Uiso 1 1 calc R
C210 C 0.7395(2) -0.04611(18) 1.19592(15) 0.092(2) Uani 1 1 d .
C211 C 0.7238(2) -0.02952(19) 1.21122(15) 0.093(2) Uani 1 1 d .
H211 H 0.7167 -0.0352 1.2321 0.112 Uiso 1 1 calc R
C212 C 0.7185(2) -0.00482(18) 1.19603(14) 0.089(2) Uani 1 1 d .
C213 C 0.7289(2) 0.00304(19) 1.16438(15) 0.090(2) Uani 1 1 d .
H213 H 0.7257 0.0196 1.1537 0.107 Uiso 1 1 calc R
C214 C 0.74628(15) -0.07121(13) 1.21356(14) 0.092(2) Uiso 1 1 d G
C215 C 0.73764(18) -0.07673(18) 1.24545(15) 0.194(5) Uiso 1 1 d G
H215 H 0.7293 -0.0637 1.2556 0.233 Uiso 1 1 calc R
C216 C 0.7415(2) -0.1017(2) 1.26214(11) 0.246(7) Uiso 1 1 d G
H216 H 0.7357 -0.1054 1.2835 0.296 Uiso 1 1 calc R
C217 C 0.75406(16) -0.12117(14) 1.24693(13) 0.109(2) Uiso 1 1 d G
C218 C 0.76270(13) -0.11565(13) 1.21503(13) 0.101(2) Uiso 1 1 d G
H218 H 0.7711 -0.1287 1.2048 0.121 Uiso 1 1 calc R
C219 C 0.75881(14) -0.09067(14) 1.19834(10) 0.101(2) Uiso 1 1 d G
H219 H 0.7646 -0.0870 1.1770 0.121 Uiso 1 1 calc R
C220 C 0.7577(3) -0.1507(3) 1.2643(2) 0.116(3) Uani 1 1 d .
C221 C 0.70185(19) 0.01260(19) 1.21304(13) 0.0809(19) Uani 1 1 d .
C222 C 0.67509(19) -0.00654(17) 1.23467(15) 0.0830(19) Uani 1 1 d .
H222 H 0.6676 -0.0300 1.2383 0.100 Uiso 1 1 calc R
C223 C 0.68333(17) 0.00691(18) 0.91739(15) 0.0809(18) Uani 1 1 d .
H223 H 0.6887 0.0251 0.9315 0.097 Uiso 1 1 calc R
C224 C 0.70706(14) -0.00456(16) 0.91262(13) 0.0661(15) Uani 1 1 d .
C225 C 0.69926(17) -0.03047(18) 0.89079(15) 0.0823(18) Uani 1 1 d .
H225 H 0.7151 -0.0381 0.8870 0.099 Uiso 1 1 calc R
C226 C 0.7121(2) 0.04657(18) 1.20765(14) 0.0822(19) Uani 1 1 d .
H226 H 0.7294 0.0591 1.1927 0.099 Uiso 1 1 calc R
C227 C 0.74062(16) 0.01060(17) 0.92981(12) 0.0668(16) Uani 1 1 d .
C31 C 0.85485(14) 0.02913(16) 0.95998(13) 0.0581(13) Uani 1 1 d .
C32 C 0.88460(13) 0.02306(13) 0.95972(12) 0.0530(13) Uani 1 1 d .
C33 C 0.88172(15) -0.00596(15) 0.94391(13) 0.0640(14) Uani 1 1 d .
H33 H 0.8612 -0.0213 0.9334 0.077 Uiso 1 1 calc R
C34 C 0.90923(14) -0.01154(14) 0.94407(13) 0.0603(14) Uani 1 1 d .
H34 H 0.9067 -0.0315 0.9342 0.072 Uiso 1 1 calc R
C35 C 0.94149(13) 0.01159(13) 0.95851(12) 0.0536(12) Uani 1 1 d .
C36 C 0.94342(14) 0.04039(14) 0.97381(13) 0.0598(14) Uani 1 1 d .
H36 H 0.9643 0.0562 0.9836 0.072 Uiso 1 1 calc R
C37 C 0.91601(14) 0.04631(15) 0.97499(13) 0.0608(14) Uani 1 1 d .
H37 H 0.9181 0.0656 0.9858 0.073 Uiso 1 1 calc R
C38 C 0.97184(13) 0.00614(12) 0.95708(12) 0.0503(12) Uani 1 1 d .
C39 C 1.00567(13) 0.03337(12) 0.95756(12) 0.0531(12) Uani 1 1 d .
H39 H 1.0096 0.0561 0.9582 0.064 Uiso 1 1 calc R
C41 C 0.81587(16) 0.30988(16) 0.64550(17) 0.099(2) Uani 1 1 d D
C42 C 0.78615(13) 0.31708(16) 0.64547(15) 0.113(3) Uani 1 1 d G
C43 C 0.75522(16) 0.29412(14) 0.66089(14) 0.122(3) Uani 1 1 d G
H43 H 0.7539 0.2757 0.6728 0.146 Uiso 1 1 calc R
C44 C 0.72629(13) 0.29863(14) 0.65857(15) 0.129(3) Uani 1 1 d G
H44 H 0.7056 0.2833 0.6689 0.155 Uiso 1 1 calc R
C45 C 0.72830(13) 0.32609(15) 0.64083(15) 0.115(3) Uani 1 1 d G
C46 C 0.75924(16) 0.34905(13) 0.62542(14) 0.112(3) Uani 1 1 d G
H46 H 0.7606 0.3674 0.6135 0.134 Uiso 1 1 calc R
C47 C 0.78816(12) 0.34455(14) 0.62773(15) 0.117(3) Uani 1 1 d G
H47 H 0.8089 0.3599 0.6174 0.140 Uiso 1 1 calc R
C48 C 0.6964(2) 0.3306(2) 0.6378(2) 0.108(3) Uani 1 1 d .
C49 C 0.6632(2) 0.3008(2) 0.63794(19) 0.100(2) Uani 1 1 d .
H49 H 0.6610 0.2788 0.6381 0.120 Uiso 1 1 calc R
O1W O 0.7906(5) 0.9273(5) 0.9870(5) 0.204(7) Uiso 0.50 1 d P
O2W O 0.7255(5) 0.0797(5) 0.0022(4) 0.197(7) Uiso 0.50 1 d P
O3W O 0.8529(4) 0.0590(4) 0.8592(4) 0.173(5) Uiso 0.50 1 d P
O4W O 0.9068(5) 0.1397(5) 0.9924(5) 0.210(7) Uiso 0.50 1 d P
O5W O 0.8016(6) 0.0381(5) 0.8095(6) 0.238(9) Uiso 0.50 1 d P
O6W O 0.6837(6) 0.9559(7) 0.0001(6) 0.262(10) Uiso 0.50 1 d P
O7W O 0.9231(6) 0.1077(5) 0.8711(5) 0.230(8) Uiso 0.50 1 d P
O8W O 0.8729(6) 0.0285(6) 0.0570(6) 0.247(9) Uiso 0.50 1 d P
O9W O 0.9082(7) 0.2423(7) 0.9948(6) 0.278(11) Uiso 0.50 1 d P
O10W O 0.9564(6) 0.2680(7) 0.6813(6) 0.267(10) Uiso 0.50 1 d P
O11W O 0.0245(5) 0.9964(5) 0.7840(5) 0.211(7) Uiso 0.50 1 d P
O1S O 1.0000 1.0000 0.8671(5) 0.286(10) Uiso 1 3 d SD
C1S C 0.9976(5) 0.9677(2) 0.8695(5) 0.079(5) Uiso 0.33 1 d PD
C2S C 0.9620(5) 0.9448(7) 0.8701(7) 0.136(10) Uiso 0.33 1 d PD

loop_
_atom_site_aniso_label
_atom_site_aniso_U_11
_atom_site_aniso_U_22
_atom_site_aniso_U_33
_atom_site_aniso_U_23
_atom_site_aniso_U_13
_atom_site_aniso_U_12
In1 0.0664(3) 0.0787(3) 0.0559(3) 0.0062(2) 0.00448(19) 0.0439(2)
In2 0.0652(3) 0.1021(4) 0.0684(3) 0.0019(2) -0.0043(2) 0.0325(3)
O11 0.070(3) 0.072(3) 0.072(3) 0.021(2) 0.009(2) 0.033(2)
O12 0.080(3) 0.092(3) 0.063(3) 0.024(2) 0.006(2) 0.041(2)
O13 0.175(6) 0.151(5) 0.054(3) -0.024(3) -0.030(3) 0.094(5)
O14 0.088(3) 0.112(4) 0.058(3) 0.021(3) 0.002(2) 0.030(3)
O15 0.125(5) 0.171(7) 0.177(7) -0.092(6) 0.011(5) 0.021(5)
O16 0.140(5) 0.088(4) 0.126(5) -0.038(3) -0.019(4) 0.037(4)
O21 0.084(3) 0.081(3) 0.058(2) 0.005(2) 0.014(2) 0.051(2)
O22 0.090(3) 0.077(3) 0.057(2) 0.020(2) 0.022(2) 0.049(2)
O23 0.141(5) 0.140(5) 0.123(5) 0.046(4) 0.004(4) 0.093(5)
O24 0.161(3) 0.158(3) 0.159(3) 0.0024(10) -0.0006(10) 0.0801(15)
O25 0.079(3) 0.098(3) 0.056(2) -0.003(2) -0.007(2) 0.052(2)
O26 0.058(2) 0.096(3) 0.083(3) -0.018(2) -0.006(2) 0.052(2)
O31 0.063(2) 0.081(3) 0.070(2) 0.007(2) 0.004(2) 0.042(2)
O32 0.067(2) 0.075(3) 0.069(2) 0.003(2) 0.0065(19) 0.041(2)
O41 0.084(3) 0.091(3) 0.085(3) -0.006(3) -0.013(3) 0.032(3)
O42 0.130(2) 0.131(2) 0.133(2) 0.0030(10) -0.0007(10) 0.0657(13)
C11 0.038(3) 0.050(3) 0.098(5) 0.002(3) -0.013(3) 0.017(3)
C12 0.067(4) 0.070(4) 0.064(4) 0.013(3) 0.002(3) 0.028(3)
C13 0.106(5) 0.080(4) 0.053(3) 0.007(3) -0.001(3) 0.043(4)
C14 0.137(6) 0.074(4) 0.045(3) 0.002(3) -0.003(4) 0.042(4)
C15 0.081(4) 0.076(4) 0.070(4) 0.015(3) -0.010(3) 0.026(4)
C16 0.091(5) 0.069(4) 0.060(4) 0.011(3) -0.008(3) 0.020(4)
C17 0.082(4) 0.073(4) 0.063(4) 0.002(3) 0.003(3) 0.032(3)
C18 0.102(5) 0.059(4) 0.070(4) 0.001(3) -0.006(4) 0.029(4)
C19 0.120(6) 0.073(4) 0.052(3) 0.001(3) -0.015(4) 0.026(4)
C110 0.105(5) 0.077(4) 0.067(4) 0.002(3) -0.021(4) 0.023(4)
C111 0.132(6) 0.073(4) 0.067(4) 0.006(4) -0.016(4) 0.012(4)
C112 0.118(6) 0.078(5) 0.070(4) -0.004(4) -0.019(4) 0.026(4)
C113 0.131(6) 0.066(4) 0.058(4) 0.004(3) -0.015(4) 0.024(4)
C114 0.109(6) 0.082(5) 0.071(4) 0.006(4) -0.011(4) 0.029(4)
C115 0.098(5) 0.073(4) 0.080(5) 0.013(4) -0.004(4) 0.029(4)
C116 0.087(5) 0.090(5) 0.062(4) 0.012(4) -0.007(3) 0.029(4)
C117 0.075(4) 0.103(5) 0.057(4) -0.005(4) -0.006(3) 0.029(4)
C118 0.107(3) 0.107(3) 0.106(3) -0.0004(10) -0.0004(10) 0.0526(15)
C119 0.187(9) 0.070(4) 0.055(4) -0.001(3) -0.023(5) 0.038(5)
C120 0.092(5) 0.108(6) 0.054(4) 0.003(4) -0.006(4) 0.050(5)
C127 0.108(6) 0.051(4) 0.079(5) -0.009(3) 0.012(5) 0.010(4)
C21 0.052(3) 0.075(4) 0.061(3) 0.008(3) 0.011(3) 0.039(3)
C22 0.078(4) 0.067(4) 0.059(3) 0.019(3) 0.021(3) 0.048(3)
C23 0.098(5) 0.083(4) 0.069(4) -0.002(3) 0.014(3) 0.057(4)
C24 0.124(6) 0.084(4) 0.070(4) 0.030(4) 0.044(4) 0.062(4)
C25 0.141(6) 0.110(5) 0.045(3) 0.017(3) 0.028(3) 0.098(5)
C26 0.136(6) 0.089(5) 0.067(4) 0.014(3) 0.027(4) 0.080(5)
C27 0.121(6) 0.103(5) 0.064(4) 0.010(4) 0.006(4) 0.079(5)
C28 0.130(6) 0.086(4) 0.049(3) 0.019(3) 0.028(4) 0.065(4)
C29 0.113(5) 0.092(5) 0.063(4) 0.020(3) 0.028(4) 0.068(4)
C210 0.146(6) 0.095(5) 0.069(4) 0.034(4) 0.032(4) 0.086(5)
C211 0.139(6) 0.105(5) 0.054(3) 0.006(3) 0.037(4) 0.074(5)
C212 0.156(7) 0.095(5) 0.051(3) 0.026(3) 0.040(4) 0.089(5)
C213 0.136(6) 0.114(5) 0.066(4) 0.025(4) 0.031(4) 0.097(5)
C220 0.121(8) 0.134(8) 0.077(6) 0.041(5) 0.001(5) 0.053(6)
C221 0.121(6) 0.112(5) 0.045(3) 0.006(3) 0.014(3) 0.085(5)
C222 0.112(5) 0.073(4) 0.075(4) 0.002(3) 0.013(4) 0.055(4)
C223 0.082(4) 0.104(5) 0.069(4) -0.017(4) -0.013(3) 0.055(4)
C224 0.056(3) 0.093(4) 0.057(3) -0.002(3) -0.007(3) 0.043(3)
C225 0.078(4) 0.110(5) 0.069(4) -0.011(4) 0.000(3) 0.055(4)
C226 0.126(6) 0.086(5) 0.060(4) 0.016(3) 0.016(4) 0.071(4)
C227 0.068(4) 0.092(4) 0.038(3) 0.014(3) 0.006(3) 0.037(3)
C31 0.054(3) 0.073(4) 0.053(3) 0.016(3) 0.003(3) 0.036(3)
C32 0.044(3) 0.051(3) 0.062(3) 0.017(3) 0.015(2) 0.023(2)
C33 0.062(3) 0.067(4) 0.066(3) 0.001(3) 0.005(3) 0.035(3)
C34 0.065(4) 0.055(3) 0.063(3) -0.002(3) 0.000(3) 0.032(3)
C35 0.053(3) 0.048(3) 0.060(3) 0.007(2) 0.003(2) 0.025(3)
C36 0.052(3) 0.062(3) 0.064(3) -0.010(3) -0.010(3) 0.028(3)
C37 0.061(3) 0.070(4) 0.063(3) -0.004(3) -0.004(3) 0.041(3)
C38 0.052(3) 0.042(3) 0.060(3) -0.007(2) -0.003(2) 0.026(2)
C39 0.054(3) 0.036(3) 0.069(3) 0.009(2) 0.003(3) 0.022(2)
C41 0.093(5) 0.064(4) 0.129(7) 0.031(4) 0.015(5) 0.031(4)
C42 0.101(6) 0.106(6) 0.152(8) 0.003(6) 0.016(6) 0.067(5)
C43 0.124(7) 0.101(6) 0.135(8) 0.020(5) 0.010(6) 0.052(6)
C44 0.123(7) 0.123(7) 0.183(9) 0.048(7) 0.029(6) 0.093(6)
C45 0.095(6) 0.101(6) 0.140(8) -0.006(5) -0.001(5) 0.041(5)
C46 0.093(6) 0.103(6) 0.151(8) 0.035(5) 0.019(5) 0.057(5)
C47 0.098(6) 0.087(5) 0.153(8) 0.036(5) 0.022(5) 0.037(5)
C48 0.085(6) 0.102(6) 0.150(8) 0.009(5) -0.003(5) 0.056(5)
C49 0.077(5) 0.105(6) 0.116(6) 0.000(5) -0.006(4) 0.043(5)

loop_
_atom_type_symbol
_atom_type_description
_atom_type_scat_dispersion_real
_atom_type_scat_dispersion_imag
_atom_type_scat_source
C C 0.0033 0.0016 'International Tables Vol C Tables 4.2.6.8 and 6.1.1.4'
H H 0.0000 0.0000 'International Tables Vol C Tables 4.2.6.8 and 6.1.1.4'
O O 0.0106 0.0060 'International Tables Vol C Tables 4.2.6.8 and 6.1.1.4'
In In -0.7276 1.3100 'International Tables Vol C Tables 4.2.6.8 and 6.1.1.4'

loop_
_geom_angle_atom_site_label_1
_geom_angle_atom_site_label_2
_geom_angle_atom_site_label_3
_geom_angle
_geom_angle_site_symmetry_1
_geom_angle_site_symmetry_3
O12 In1 O32 84.80(15) . .
O12 In1 O31 127.59(15) . .
O32 In1 O31 57.96(14) . .
O12 In1 O26 128.23(15) . .
O32 In1 O26 135.10(14) . .
O31 In1 O26 77.14(14) . .
O12 In1 O22 76.49(15) . .
O32 In1 O22 84.87(15) . .
O31 In1 O22 128.11(14) . .
O26 In1 O22 127.61(15) . .
O12 In1 O21 132.95(15) . .
O32 In1 O21 88.48(14) . .
O31 In1 O21 85.29(14) . .
O26 In1 O21 87.23(16) . .
O22 In1 O21 56.53(14) . .
O12 In1 O25 84.19(16) . .
O32 In1 O25 166.74(15) . .
O31 In1 O25 135.25(15) . .
O26 In1 O25 58.14(14) . .
O22 In1 O25 85.39(14) . .
O21 In1 O25 93.64(14) . .
O12 In1 O11 57.11(15) . .
O32 In1 O11 91.35(14) . .
O31 In1 O11 85.99(14) . .
O26 In1 O11 85.71(16) . .
O22 In1 O11 133.59(15) . .
O21 In1 O11 169.82(15) . .
O25 In1 O11 88.87(14) . .
O12 In1 C227 108.21(18) . .
O32 In1 C227 163.03(18) . .
O31 In1 C227 105.07(18) . .
O26 In1 C227 27.94(16) . .
O22 In1 C227 108.38(17) . .
O21 In1 C227 90.19(16) . .
O25 In1 C227 30.21(17) . .
O11 In1 C227 87.01(15) . .
O12 In1 C31 107.56(17) . .
O32 In1 C31 29.03(15) . .
O31 In1 C31 28.94(15) . .
O26 In1 C31 106.07(17) . .
O22 In1 C31 107.34(16) . .
O21 In1 C31 86.04(15) . .
O25 In1 C31 164.18(18) . .
O11 In1 C31 88.87(15) . .
C227 In1 C31 134.0(2) . .
O12 In1 C21 104.99(18) . .
O32 In1 C21 85.58(15) . .
O31 In1 C21 107.03(16) . .
O26 In1 C21 108.84(17) . .
O22 In1 C21 28.57(15) . .
O21 In1 C21 27.98(15) . .
O25 In1 C21 90.15(15) . .
O11 In1 C21 162.07(18) . .
C227 In1 C21 100.95(17) . .
C31 In1 C21 96.74(16) . .
O12 In1 C11 28.30(17) . .
O32 In1 C11 87.21(15) . .
O31 In1 C11 107.72(17) . .
O26 In1 C11 108.60(18) . .
O22 In1 C11 104.79(19) . .
O21 In1 C11 161.16(19) . .
O25 In1 C11 86.59(15) . .
O11 In1 C11 28.82(17) . .
C227 In1 C11 99.14(17) . .
C31 In1 C11 98.78(16) . .
C21 In1 C11 133.3(2) . .
O16 In2 O13 115.4(3) 8_644 .
O16 In2 O24 126.9(3) 8_644 5_544
O13 In2 O24 80.7(3) . 5_544
O16 In2 O41 92.0(2) 8_644 .
O13 In2 O41 133.12(19) . .
O24 In2 O41 113.5(2) 5_544 .
O16 In2 O42 148.4(3) 8_644 .
O13 In2 O42 84.8(2) . .
O24 In2 O42 78.1(3) 5_544 .
O41 In2 O42 57.70(17) . .
O16 In2 O15 56.6(3) 8_644 8_644
O13 In2 O15 81.8(2) . 8_644
O24 In2 O15 78.6(3) 5_544 8_644
O41 In2 O15 143.2(2) . 8_644
O42 In2 O15 154.7(3) . 8_644
O16 In2 O14 88.3(2) 8_644 .
O13 In2 O14 57.02(19) . .
O24 In2 O14 135.0(3) 5_544 .
O41 In2 O14 88.85(18) . .
O42 In2 O14 83.0(2) . .
O15 In2 O14 107.0(3) 8_644 .
O16 In2 O23 89.4(3) 8_644 5_544
O13 In2 O23 135.0(2) . 5_544
O24 In2 O23 55.0(3) 5_544 5_544
O41 In2 O23 78.3(2) . 5_544
O42 In2 O23 92.4(2) . 5_544
O15 In2 O23 82.3(3) 8_644 5_544
O14 In2 O23 166.9(2) . 5_544
O16 In2 C41 120.8(2) 8_644 .
O13 In2 C41 111.1(2) . .
O24 In2 C41 94.4(3) 5_544 .
O41 In2 C41 28.92(9) . .
O42 In2 C41 28.98(9) . .
O15 In2 C41 164.4(3) 8_644 .
O14 In2 C41 87.8(2) . .
O23 In2 C41 82.3(3) 5_544 .
O16 In2 C220 106.8(3) 8_644 5_544
O13 In2 C220 109.4(3) . 5_544
O24 In2 C220 29.3(3) 5_544 5_544
O41 In2 C220 96.6(3) . 5_544
O42 In2 C220 87.0(3) . 5_544
O15 In2 C220 77.5(3) 8_644 5_544
O14 In2 C220 163.7(3) . 5_544
O23 In2 C220 25.8(2) 5_544 5_544
C41 In2 C220 89.6(3) . 5_544
O16 In2 C127 27.4(2) 8_644 8_644
O13 In2 C127 99.4(3) . 8_644
O24 In2 C127 104.4(3) 5_544 8_644
O41 In2 C127 117.7(3) . 8_644
O42 In2 C127 175.4(3) . 8_644
O15 In2 C127 29.2(3) 8_644 8_644
O14 In2 C127 97.6(2) . 8_644
O23 In2 C127 86.1(2) 5_544 8_644
C41 In2 C127 146.4(3) . 8_644
C220 In2 C127 93.5(3) 5_544 8_644
O16 In2 C120 103.1(2) 8_644 .
O13 In2 C120 28.4(2) . .
O24 In2 C120 108.0(3) 5_544 .
O41 In2 C120 112.3(2) . .
O42 In2 C120 83.1(2) . .
O15 In2 C120 94.8(3) 8_644 .
O14 In2 C120 28.60(19) . .
O23 In2 C120 163.0(3) 5_544 .
C41 In2 C120 100.6(2) . .
C220 In2 C120 137.2(3) 5_544 .
C127 In2 C120 99.6(2) 8_644 .
C11 O11 In1 91.3(4) . .
C11 O12 In1 95.0(4) . .
C120 O13 In2 95.3(5) . .
C120 O14 In2 87.8(4) . .
C127 O15 In2 90.9(6) . 6_665
C127 O16 In2 97.4(5) . 6_665
C21 O21 In1 93.2(3) . .
C21 O22 In1 92.8(3) . .
C220 O23 In2 86.5(6) . 9_655
C220 O24 In2 92.1(7) . 9_655
C227 O25 In1 89.0(3) . .
C227 O26 In1 93.0(4) . .
C31 O31 In1 92.5(3) . .
C31 O32 In1 92.6(3) . .
C41 O41 In2 91.2(4) . .
C41 O42 In2 89.7(4) . .
O12 C11 O11 116.6(5) . .
O12 C11 C12 122.2(5) . .
O11 C11 C12 121.1(6) . .
O12 C11 In1 56.7(3) . .
O11 C11 In1 59.9(3) . .
C12 C11 In1 178.6(5) . .
C13 C12 C17 120.0 . .
C13 C12 C11 117.9(3) . .
C17 C12 C11 122.1(3) . .
C12 C13 C14 120.0 . .
C12 C13 H13 120.0 . .
C14 C13 H13 120.0 . .
C15 C14 C13 120.0 . .
C15 C14 H14 120.0 . .
C13 C14 H14 120.0 . .
C14 C15 C16 120.0 . .
C14 C15 C18 119.7 . .
C16 C15 C18 120.2 . .
C17 C16 C15 120.0 . .
C17 C16 H16 120.0 . .
C15 C16 H16 120.0 . .
C16 C17 C12 120.0 . .
C16 C17 H17 120.0 . .
C12 C17 H17 120.0 . .
C113 C18 C19 120.0 . .
C113 C18 C15 120.4 . .
C19 C18 C15 119.6 . .
C110 C19 C18 120.0 . .
C110 C19 H19 120.0 . .
C18 C19 H19 120.0 . .
C19 C110 C111 120.0 . .
C19 C110 C114 120.3(3) . .
C111 C110 C114 119.5(3) . .
C110 C111 C112 120.0 . .
C110 C111 H111 120.0 . .
C112 C111 H111 120.0 . .
C113 C112 C111 120.0 . .
C113 C112 C121 119.8(3) . .
C111 C112 C121 120.1(3) . .
C112 C113 C18 120.0 . .
C112 C113 H113 120.0 . .
C18 C113 H113 120.0 . .
C115 C114 C119 118.2(7) . .
C115 C114 C110 122.7(6) . .
C119 C114 C110 119.1(6) . .
C114 C115 C116 122.1(7) . .
C114 C115 H115 119.0 . .
C116 C115 H115 119.0 . .
C115 C116 C117 118.9(7) . .
C115 C116 H116 120.6 . .
C117 C116 H116 120.6 . .
C116 C117 C118 118.2(6) . .
C116 C117 C120 121.2(7) . .
C118 C117 C120 120.3(7) . .
C119 C118 C117 121.5(8) . .
C119 C118 H118 119.2 . .
C117 C118 H118 119.2 . .
C118 C119 C114 120.5(7) . .
C118 C119 H119 119.7 . .
C114 C119 H119 119.7 . .
O13 C120 O14 119.9(6) . .
O13 C120 C117 119.0(7) . .
O14 C120 C117 120.9(7) . .
O13 C120 In2 56.3(4) . .
O14 C120 In2 63.6(3) . .
C117 C120 In2 173.9(6) . .
C122 C121 C126 120.0 . .
C122 C121 C112 122.5(4) . .
C126 C121 C112 117.5(4) . .
C123 C122 C121 120.0 . .
C123 C122 H122 120.0 . .
C121 C122 H122 120.0 . .
C124 C123 C122 120.0 . .
C124 C123 H123 120.0 . .
C122 C123 H123 120.0 . .
C125 C124 C123 120.0 . .
C125 C124 C127 119.9(6) . .
C123 C124 C127 120.0(6) . .
C124 C125 C126 120.0 . .
C124 C125 H125 120.0 . .
C126 C125 H125 120.0 . .
C125 C126 C121 120.0 . .
C125 C126 H126 120.0 . .
C121 C126 H126 120.0 . .
O16 C127 O15 114.9(7) . .
O16 C127 C124 124.7(9) . .
O15 C127 C124 120.2(9) . .
O16 C127 In2 55.2(4) . 6_665
O15 C127 In2 59.8(4) . 6_665
C124 C127 In2 177.5(6) . 6_665
O21 C21 O22 117.4(5) . .
O21 C21 C22 122.9(5) . .
O22 C21 C22 119.7(5) . .
O21 C21 In1 58.8(3) . .
O22 C21 In1 58.6(3) . .
C22 C21 In1 177.2(5) . .
C23 C22 C27 119.4(5) . .
C23 C22 C21 120.7(5) . .
C27 C22 C21 119.9(5) . .
C24 C23 C22 121.4(6) . .
C24 C23 H23 119.3 . .
C22 C23 H23 119.3 . .
C23 C24 C25 119.4(6) . .
C23 C24 H24 120.3 . .
C25 C24 H24 120.3 . .
C26 C25 C24 119.1(5) . .
C26 C25 C28 119.3(5) . .
C24 C25 C28 121.6(6) . .
C27 C26 C25 121.6(6) . .
C27 C26 H26 119.2 . .
C25 C26 H26 119.2 . .
C26 C27 C22 119.0(6) . .
C26 C27 H27 120.5 . .
C22 C27 H27 120.5 . .
C213 C28 C29 121.9(5) . .
C213 C28 C25 118.8(6) . .
C29 C28 C25 119.3(5) . .
C28 C29 C210 118.9(6) . .
C28 C29 H29 120.6 . .
C210 C29 H29 120.6 . .
C211 C210 C29 119.0(6) . .
C211 C210 C214 119.8(6) . .
C29 C210 C214 121.1(6) . .
C212 C211 C210 121.5(6) . .
C212 C211 H211 119.2 . .
C210 C211 H211 119.2 . .
C211 C212 C213 118.3(5) . .
C211 C212 C221 120.3(5) . .
C213 C212 C221 121.4(5) . .
C28 C213 C212 120.2(6) . .
C28 C213 H213 119.9 . .
C212 C213 H213 119.9 . .
C215 C214 C219 120.0 . .
C215 C214 C210 118.6(5) . .
C219 C214 C210 121.3(5) . .
C216 C215 C214 120.0 . .
C216 C215 H215 120.0 . .
C214 C215 H215 120.0 . .
C215 C216 C217 120.0 . .
C215 C216 H216 120.0 . .
C217 C216 H216 120.0 . .
C218 C217 C216 120.0 . .
C218 C217 C220 117.8(6) . .
C216 C217 C220 122.2(6) . .
C219 C218 C217 120.0 . .
C219 C218 H218 120.0 . .
C217 C218 H218 120.0 . .
C218 C219 C214 120.0 . .
C218 C219 H219 120.0 . .
C214 C219 H219 120.0 . .
O23 C220 O24 125.8(10) . .
O23 C220 C217 124.3(8) . .
O24 C220 C217 108.8(10) . .
O23 C220 In2 67.7(6) . 9_655
O24 C220 In2 58.6(5) . 9_655
C217 C220 In2 167.0(7) . 9_655
C226 C221 C222 119.6(6) . .
C226 C221 C212 120.9(6) . .
C222 C221 C212 119.4(6) . .
C223 C222 C221 119.5(6) 5_545 .
C223 C222 H222 120.3 5_545 .
C221 C222 H222 120.3 . .
C222 C223 C224 120.7(6) 9_654 .
C222 C223 H223 119.7 9_654 .
C224 C223 H223 119.7 . .
C225 C224 C223 118.8(5) . .
C225 C224 C227 119.1(6) . .
C223 C224 C227 122.1(6) . .
C224 C225 C226 120.5(6) . 9_654
C224 C225 H225 119.7 . .
C226 C225 H225 119.7 9_654 .
C221 C226 C225 120.9(6) . 5_545
C221 C226 H226 119.6 . .
C225 C226 H226 119.6 5_545 .
O26 C227 O25 119.9(5) . .
O26 C227 C224 122.2(6) . .
O25 C227 C224 117.9(6) . .
O26 C227 In1 59.0(3) . .
O25 C227 In1 60.8(3) . .
C224 C227 In1 177.3(4) . .
O31 C31 O32 116.9(5) . .
O31 C31 C32 120.9(5) . .
O32 C31 C32 122.2(5) . .
O31 C31 In1 58.5(3) . .
O32 C31 In1 58.4(3) . .
C32 C31 In1 178.7(4) . .
C33 C32 C37 119.7(5) . .
C33 C32 C31 119.6(5) . .
C37 C32 C31 120.7(5) . .
C34 C33 C32 119.1(5) . .
C34 C33 H33 120.4 . .
C32 C33 H33 120.4 . .
C33 C34 C35 122.9(5) . .
C33 C34 H34 118.6 . .
C35 C34 H34 118.6 . .
C36 C35 C34 116.2(5) . .
C36 C35 C38 121.5(5) . .
C34 C35 C38 122.3(5) . .
C37 C36 C35 122.6(5) . .
C37 C36 H36 118.7 . .
C35 C36 H36 118.7 . .
C36 C37 C32 119.4(5) . .
C36 C37 H37 120.3 . .
C32 C37 H37 120.3 . .
C39 C38 C39 117.6(5) . 2_645
C39 C38 C35 122.4(4) . .
C39 C38 C35 119.8(4) 2_645 .
C38 C39 C38 122.3(5) . 3_765
C38 C39 H39 118.8 . .
C38 C39 H39 118.8 3_765 .
O41 C41 O42 120.5(6) . .
O41 C41 C42 122.3(5) . .
O42 C41 C42 117.1(5) . .
O41 C41 In2 59.8(3) . .
O42 C41 In2 61.3(4) . .
C42 C41 In2 169.0(6) . .
C43 C42 C47 120.0 . .
C43 C42 C41 119.4(4) . .
C47 C42 C41 120.3(4) . .
C42 C43 C44 120.0 . .
C42 C43 H43 120.0 . .
C44 C43 H43 120.0 . .
C43 C44 C45 120.0 . .
C43 C44 H44 120.0 . .
C45 C44 H44 120.0 . .
C46 C45 C44 120.0 . .
C46 C45 C48 120.1(5) . .
C44 C45 C48 119.9(5) . .
C47 C46 C45 120.0 . .
C47 C46 H46 120.0 . .
C45 C46 H46 120.0 . .
C46 C47 C42 120.0 . .
C46 C47 H47 120.0 . .
C42 C47 H47 120.0 . .
C49 C48 C49 119.0(9) 2_655 .
C49 C48 C45 121.9(8) 2_655 .
C49 C48 C45 118.8(8) . .
C48 C49 C48 121.0(9) 3_665 .
C48 C49 H49 119.5 3_665 .
C48 C49 H49 119.5 . .
C1S O1S C1S 119.5(4) 2_765 .
C1S O1S C1S 119.5(4) 2_765 3_675
C1S O1S C1S 119.5(4) . 3_675
C2S C1S O1S 103.2(16) . .

loop_
_geom_bond_atom_site_label_1
_geom_bond_atom_site_label_2
_geom_bond_distance
_geom_bond_site_symmetry_2
In1 O12 2.237(4) .
In1 O32 2.254(4) .
In1 O31 2.258(4) .
In1 O26 2.259(4) .
In1 O22 2.268(4) .
In1 O21 2.273(4) .
In1 O25 2.297(4) .
In1 O11 2.307(4) .
In1 C227 2.631(6) .
In1 C31 2.645(5) .
In1 C21 2.653(6) .
In1 C11 2.665(6) .
In2 O16 2.169(5) 8_644
In2 O13 2.198(5) .
In2 O24 2.223(8) 5_544
In2 O41 2.232(5) .
In2 O42 2.263(6) .
In2 O15 2.267(7) 8_644
In2 O14 2.358(5) .
In2 O23 2.413(6) 5_544
In2 C41 2.581(7) .
In2 C220 2.603(9) 5_544
In2 C127 2.621(7) 8_644
In2 C120 2.631(7) .
O11 C11 1.285(7) .
O12 C11 1.268(7) .
O13 C120 1.258(8) .
O14 C120 1.260(8) .
O15 C127 1.281(10) .
O15 In2 2.266(7) 6_665
O16 C127 1.216(10) .
O16 In2 2.170(5) 6_665
O21 C21 1.246(6) .
O22 C21 1.270(6) .
O23 C220 1.133(11) .
O23 In2 2.413(6) 9_655
O24 C220 1.276(11) .
O24 In2 2.223(8) 9_655
O25 C227 1.324(7) .
O26 C227 1.234(7) .
O31 C31 1.281(6) .
O32 C31 1.285(6) .
O41 C41 1.248(2) .
O42 C41 1.251(2) .
C11 C12 1.459(6) .
C12 C13 1.3900 .
C12 C17 1.3900 .
C13 C14 1.3900 .
C13 H13 0.9300 .
C14 C15 1.3900 .
C14 H14 0.9300 .
C15 C16 1.3900 .
C15 C18 1.5055 .
C16 C17 1.3900 .
C16 H16 0.9300 .
C17 H17 0.9300 .
C18 C113 1.3900 .
C18 C19 1.3902 .
C19 C110 1.3899 .
C19 H19 0.9300 .
C110 C111 1.3900 .
C110 C114 1.500(7) .
C111 C112 1.3902 .
C111 H111 0.9300 .
C112 C113 1.3900 .
C112 C121 1.490(5) .
C113 H113 0.9300 .
C114 C115 1.363(9) .
C114 C119 1.379(9) .
C115 C116 1.373(9) .
C115 H115 0.9300 .
C116 C117 1.380(9) .
C116 H116 0.9300 .
C117 C118 1.385(10) .
C117 C120 1.491(9) .
C118 C119 1.336(10) .
C118 H118 0.9300 .
C119 H119 0.9300 .
C121 C122 1.3900 .
C121 C126 1.3900 .
C122 C123 1.3900 .
C122 H122 0.9300 .
C123 C124 1.3900 .
C123 H123 0.9300 .
C124 C125 1.3900 .
C124 C127 1.439(8) .
C125 C126 1.3900 .
C125 H125 0.9300 .
C126 H126 0.9300 .
C127 In2 2.621(7) 6_665
C21 C22 1.462(7) .
C22 C23 1.384(8) .
C22 C27 1.392(8) .
C23 C24 1.375(8) .
C23 H23 0.9300 .
C24 C25 1.389(9) .
C24 H24 0.9300 .
C25 C26 1.389(9) .
C25 C28 1.520(7) .
C26 C27 1.377(8) .
C26 H26 0.9300 .
C27 H27 0.9300 .
C28 C213 1.364(8) .
C28 C29 1.378(8) .
C29 C210 1.402(8) .
C29 H29 0.9300 .
C210 C211 1.394(9) .
C210 C214 1.484(7) .
C211 C212 1.382(9) .
C211 H211 0.9300 .
C212 C213 1.402(8) .
C212 C221 1.487(8) .
C213 H213 0.9300 .
C214 C215 1.3900 .
C214 C219 1.3900 .
C215 C216 1.3900 .
C215 H215 0.9300 .
C216 C217 1.3900 .
C216 H216 0.9300 .
C217 C218 1.3900 .
C217 C220 1.573(11) .
C218 C219 1.3900 .
C218 H218 0.9300 .
C219 H219 0.9300 .
C220 In2 2.603(9) 9_655
C221 C226 1.351(8) .
C221 C222 1.395(9) .
C222 C223 1.387(8) 5_545
C222 H222 0.9300 .
C223 C222 1.387(8) 9_654
C223 C224 1.387(8) .
C223 H223 0.9300 .
C224 C225 1.372(8) .
C224 C227 1.476(8) .
C225 C226 1.390(8) 9_654
C225 H225 0.9300 .
C226 C225 1.390(8) 5_545
C226 H226 0.9300 .
C31 C32 1.465(7) .
C32 C33 1.393(7) .
C32 C37 1.403(7) .
C33 C34 1.354(7) .
C33 H33 0.9300 .
C34 C35 1.410(7) .
C34 H34 0.9300 .
C35 C36 1.390(7) .
C35 C38 1.476(7) .
C36 C37 1.360(7) .
C36 H36 0.9300 .
C37 H37 0.9300 .
C38 C39 1.371(7) .
C38 C39 1.393(6) 2_645
C39 C38 1.393(6) 3_765
C39 H39 0.9300 .
C41 C42 1.495(7) .
C42 C43 1.3900 .
C42 C47 1.3900 .
C43 C44 1.3900 .
C43 H43 0.9300 .
C44 C45 1.3900 .
C44 H44 0.9300 .
C45 C46 1.3900 .
C45 C48 1.521(8) .
C46 C47 1.3900 .
C46 H46 0.9300 .
C47 H47 0.9300 .
C48 C49 1.344(9) 2_655
C48 C49 1.398(10) .
C49 C48 1.344(9) 3_665
C49 H49 0.9300 .
O1W O4W 1.31(2) 12_557
O4W O1W 1.31(2) 11_557
O1S C1S 1.380(2) 2_765
O1S C1S 1.380(2) .
O1S C1S 1.380(2) 3_675
C1S C2S 1.380(2) .

loop_
_platon_squeeze_void_nr
_platon_squeeze_void_average_x
_platon_squeeze_void_average_y
_platon_squeeze_void_average_z
_platon_squeeze_void_volume
_platon_squeeze_void_count_electrons
_platon_squeeze_void_content
1 -0.008 -0.005 0.431 43366 12060 ' '
